data_4518124
loop_
_publ_author_name
'Wang, Xiu-Li'
'Tian, Yuan'
'Chang, Zhi-Han'
'Lin, Hongyan'

_publ_section_title
;
 A Series of Polyoxometalate-Based Metal--Bis(pyridyl-tetrazole) Complexes
 with High Electrocatalytic Activity for Hydrogen Evolution Reaction in
 Alkaline and Acid Media
;
_journal_name_full 'ACS Sustainable Chemistry &amp; Engineering'
_journal_paper_doi 10.1021/acssuschemeng.0c05459
_journal_year 2020
_chemical_formula_moiety 'O40 Si W12, C34 H52 Cu2 N20 O8, 4(H2 O)'
_chemical_formula_sum 'C34 H60 Cu2 N20 O52 Si W12'
_chemical_formula_weight 3942.39
_space_group_crystal_system triclinic
_space_group_IT_number 2
_space_group_name_Hall '-P 1'
_space_group_name_H-M_alt 'P -1'
_atom_sites_solution_hydrogens mixed
_atom_sites_solution_primary dual
_audit_creation_date 2020-07-21
_audit_creation_method
;
Olex2 1.3-alpha
(compiled 2020.05.22 svn.r1d9e7f8d for OlexSys, GUI svn.r6132)
;
_cell_angle_alpha 67.243(2)
_cell_angle_beta 66.628(2)
_cell_angle_gamma 87.759(2)
_cell_formula_units_Z 1
_cell_length_a 12.2804(11)
_cell_length_b 12.5014(11)
_cell_length_c 14.7202(14)
_cell_measurement_reflns_used 6140
_cell_measurement_temperature 296.15
_cell_measurement_theta_max 25.127
_cell_measurement_theta_min 1.628
_cell_volume 1895.4(3)
_computing_cell_refinement 'SAINT+ Ver. 2016.5-0 (Bruker-AXS, 2016)'
_computing_data_collection 'APEX3 Ver. 2016.5-0 (Bruker-AXS, 2016)'
_computing_data_reduction 'SAINT+ Ver. 2016.5-0 (Bruker-AXS, 2016)'
_computing_molecular_graphics 'OLEX2 (Dolomanov et al., 2009)'
_computing_publication_material 'OLEX2 (Dolomanov et al., 2009)'
_computing_structure_refinement 'XL (Sheldrick, 2015b)'
_computing_structure_solution 'XT (Sheldrick, 2015a)'
_diffrn_ambient_temperature 296.15
_diffrn_detector 'charge-coupled device (CCD) area detector'
_diffrn_detector_area_resol_mean 7.9
_diffrn_detector_type 'Bruker APEX II'
_diffrn_measured_fraction_theta_full 0.999
_diffrn_measured_fraction_theta_max 0.987
_diffrn_measurement_device 'three-circle diffractometer'
_diffrn_measurement_device_type 'Bruker APEX II Quazar'
_diffrn_measurement_method '0.5\% \w and 0.5\% \f scans'
_diffrn_radiation_collimation 'focusing mirrors'
_diffrn_radiation_detector 'Bruker APEX II'
_diffrn_radiation_monochromator 'mirror optics'
_diffrn_radiation_probe x-ray
_diffrn_radiation_type 'Mo K\a'
_diffrn_radiation_wavelength 0.71073
_diffrn_radiation_xray_symbol K-L~3~
_diffrn_reflns_av_R_equivalents 0.0311
_diffrn_reflns_av_unetI/netI 0.0641
_diffrn_reflns_Laue_measured_fraction_full 0.999
_diffrn_reflns_Laue_measured_fraction_max 0.987
_diffrn_reflns_limit_h_max 16
_diffrn_reflns_limit_h_min -16
_diffrn_reflns_limit_k_max 16
_diffrn_reflns_limit_k_min -15
_diffrn_reflns_limit_l_max 19
_diffrn_reflns_limit_l_min -19
_diffrn_reflns_number 13911
_diffrn_reflns_point_group_measured_fraction_full 0.999
_diffrn_reflns_point_group_measured_fraction_max 0.987
_diffrn_reflns_theta_full 25.242
_diffrn_reflns_theta_max 28.370
_diffrn_reflns_theta_min 1.823
_diffrn_source 'microfocus sealed X-ray tube'
_diffrn_source_current 30.0
_diffrn_source_power 1.2
_diffrn_source_type 'Incoatec I\ms'
_diffrn_source_voltage 40.0
_exptl_absorpt_coefficient_mu 18.802
_exptl_absorpt_correction_T_max 0.87
_exptl_absorpt_correction_T_min 0.86
_exptl_absorpt_correction_type multi-scan
_exptl_absorpt_process_details
;
SADABS-2016/2 (Krause et al., 2015) was used for absorption correction.
;
_exptl_crystal_colour green
_exptl_crystal_colour_primary green
_exptl_crystal_density_diffrn 3.454
_exptl_crystal_density_method 'not measured'
_exptl_crystal_description block
_exptl_crystal_F_000 1780
_exptl_crystal_size_max 0.24
_exptl_crystal_size_mid 0.22
_exptl_crystal_size_min 0.2
_refine_diff_density_max 2.563
_refine_diff_density_min -3.895
_refine_diff_density_rms 0.359
_refine_ls_extinction_method none
_refine_ls_goodness_of_fit_ref 1.161
_refine_ls_hydrogen_treatment mixed
_refine_ls_matrix_type full
_refine_ls_number_parameters 733
_refine_ls_number_reflns 9372
_refine_ls_number_restraints 537
_refine_ls_restrained_S_all 1.142
_refine_ls_R_factor_all 0.0745
_refine_ls_R_factor_gt 0.0592
_refine_ls_shift/su_max 0.001
_refine_ls_shift/su_mean 0.000
_refine_ls_structure_factor_coef Fsqd
_refine_ls_weighting_details 'w=1/[\s^2^(Fo^2^)+72.2568P] where P=(Fo^2^+2Fc^2^)/3'
_refine_ls_weighting_scheme calc
_refine_ls_wR_factor_gt 0.1265
_refine_ls_wR_factor_ref 0.1340
_reflns_Friedel_coverage 0.000
_reflns_number_gt 7719
_reflns_number_total 9372
_reflns_threshold_expression 'I > 2\s(I)'
_cod_data_source_file sc0c05459_si_002.cif
_cod_data_source_block compound_2
_cod_database_code 4518124
_shelx_shelxl_version_number 2018/3
_shelx_space_group_comment
;
The symmetry employed for this shelxl refinement is uniquely defined
by the following loop, which should always be used as a source of
symmetry information in preference to the above space-group names.
They are only intended as comments.
;
_shelx_estimated_absorpt_t_max 0.54
_shelx_estimated_absorpt_t_min 0.21
_exptl_absorpt_special_details BLOCK
_olex2_refinement_description
;
1. Fixed Uiso
 At 1.2 times of:
  All C(H) groups, All C(H,H) groups
 At 1.5 times of:
  All O(H,H) groups
2. Restrained distances
 O5WA-H5WC = O5WA-H5WD
 0.85 with sigma of 0.02
 O5WB-H5WA = O5WB-H5WB
 0.85 with sigma of 0.02
 H5WC-H5WD
 1.34 with sigma of 0.04
 H5WA-H5WB
 1.34 with sigma of 0.04
 Cu1-H4WA \\sim Cu1-H4WB
 with sigma of 0.02
 Cu1-H4WC \\sim Cu1-H4WD
 with sigma of 0.02
3. Uiso/Uaniso restraints and constraints
Uanis(W6B) \\sim Ueq: with sigma of 0.001 and sigma for terminal atoms of 0.002
Uanis(O4WA) \\sim Ueq, Uanis(O4WB) \\sim Ueq: with sigma of 0.001 and sigma for
terminal atoms of 0.002
Uanis(C12) \\sim Ueq: with sigma of 0.01 and sigma for terminal atoms of 0.02
Uanis(C3) \\sim Ueq, Uanis(C10) \\sim Ueq: with sigma of 0.01 and sigma for
terminal atoms of 0.02
Uanis(O5WB) \\sim Ueq, Uanis(O5WA) \\sim Ueq: with sigma of 0.1 and sigma for
terminal atoms of 0.2
4. Rigid body (RIGU) restrains
 O24, W1, O15, O40, O36, O30, O3, O6, O35, O8, O39, O11, O25, W2, Si1, O2, O13,
  O10, O37, O7, O38, O33, O22, O23, W3, W4, O12, O16, O17, O27, O34, O4, O18,
 O21, O28, O32, W5, O9, O20, O31, W6A, W6B, O5
 with sigma for 1-2 distances of 0.001 and sigma for 1-3 distances of 0.001
 W6B, W1, O15, O40, O36, O30, O3, O6, O35, O39, O8, O11, O24, O25, W2, Si1, O2,
  O13, O7, O10, O37, O38, O33, O22, O23, W3, W4, O32, O12, O27, O16, O17, O34,
 O4, O18, O21, O28, W5, O9, O20, O31, W6A, O5
 with sigma for 1-2 distances of 0.001 and sigma for 1-3 distances of 0.001
5. Others
 Fixed Sof: W6A(0.9) O3(0.5) O6(0.5) O7(0.5) O8(0.5) O10(0.5) O11(0.5)
 O13(0.5) O15(0.5) O16(0.5) O17(0.5) O18(0.5) O4WB(0.5) H4WA(0.5) H4WB(0.5)
 O20(0.5) O21(0.5) O22(0.5) O23(0.5) O24(0.5) O25(0.5) O28(0.5) O30(0.5)
 O31(0.5) O32(0.5) O33(0.5) O34(0.5) O35(0.5) O36(0.5) O37(0.5) O38(0.5)
 O39(0.5) O27(0.5) W6B(0.1) O4WA(0.5) H4WC(0.5) H4WD(0.5) O40(0.5) O5WB(0.5)
 H5WA(0.5) H5WB(0.5) O5WA(0.5) H5WC(0.5) H5WD(0.5)
6.a Free rotating group:
 O4WB(H4WA,H4WB), O4WA(H4WC,H4WD), O6W(H6WA,H6WB)
6.b Rotating group:
 O1W(H1WA,H1WB), O2W(H2WA,H2WB), O3W(H3WA,H3WB)
6.c Secondary CH2 refined with riding coordinates:
 C8(H8A,H8B), C14(H14A,H14B), C15(H15A,H15B), C16(H16A,H16B), C17(H17A,H17B)
6.d Aromatic/amide H refined with riding coordinates:
 C1(H1), C2(H2), C3(H3), C4(H4), C9(H9), C11(H11), C12(H12), C13(H13)
;
_olex2_submission_special_instructions 'No special instructions were received'

loop_
_space_group_symop_operation_xyz
'x, y, z'
'-x, -y, -z'

loop_
_atom_site_label
_atom_site_type_symbol
_atom_site_fract_x
_atom_site_fract_y
_atom_site_fract_z
_atom_site_U_iso_or_equiv
_atom_site_adp_type
_atom_site_occupancy
_atom_site_site_symmetry_order
_atom_site_calc_flag
_atom_site_refinement_flags_posn
_atom_site_refinement_flags_adp
_atom_site_refinement_flags_occupancy
_atom_site_disorder_assembly
_atom_site_disorder_group
W1 W 0.20345(5) 0.32646(4) 1.08492(4) 0.01985(12) Uani 1 1 d . . . . .
W2 W 0.08167(5) 0.53484(5) 1.19190(4) 0.02452(13) Uani 1 1 d . . . . .
W3 W -0.11915(5) 0.71024(5) 1.10415(5) 0.02441(13) Uani 1 1 d . . . . .
W4 W -0.29039(5) 0.37160(6) 1.07838(6) 0.03283(16) Uani 1 1 d . . . . .
W5 W 0.08936(7) 0.80089(5) 0.83341(5) 0.03272(16) Uani 1 1 d . . . . .
W6A W 0.20922(12) 0.58720(11) 0.73101(9) 0.0344(3) Uani 0.9 1 d . . P A 1
Cu1 Cu 0.67238(17) 0.71123(15) 0.51196(14) 0.0287(4) Uani 1 1 d D . . . .
Si1 Si 0.000000 0.500000 1.000000 0.0086(7) Uani 1 2 d S . P . .
O1W O 0.5503(10) 0.6495(10) 0.4823(9) 0.038(3) Uani 1 1 d . . . . .
H1WA H 0.573883 0.671368 0.413551 0.056 Uiso 1 1 d R U . . .
H1WB H 0.486103 0.681260 0.500520 0.056 Uiso 1 1 d R U . . .
O2 O 0.1197(13) 0.5528(11) 1.2829(10) 0.046(2) Uani 1 1 d . . . . .
N1 N 0.6190(10) 0.5753(11) 0.6558(10) 0.027(3) Uani 1 1 d . . . . .
C1 C 0.6172(13) 0.5865(14) 0.7448(12) 0.029(3) Uani 1 1 d . . . . .
H1 H 0.641831 0.659542 0.738246 0.035 Uiso 1 1 calc R U . . .
O3 O 0.0761(18) 0.2036(18) 1.1708(17) 0.021(3) Uani 0.5 1 d . . P B 1
C2 C 0.5818(13) 0.4673(12) 0.6694(11) 0.027(3) Uani 1 1 d . . . . .
H2 H 0.581208 0.457250 0.610179 0.033 Uiso 1 1 calc R U . . .
C3 C 0.5421(12) 0.3859(12) 0.8582(11) 0.025(3) Uani 1 1 d . U . . .
H3 H 0.515201 0.323957 0.926007 0.030 Uiso 1 1 calc R U . . .
N3 N 0.0971(13) -0.0229(12) 1.3155(11) 0.036(3) Uani 1 1 d . . . . .
O4 O -0.4269(9) 0.3080(10) 1.1163(11) 0.037(2) Uani 1 1 d . . . . .
O5 O 0.3079(11) 0.6343(12) 0.6014(10) 0.045(3) Uani 1 1 d . . . . .
O6 O 0.3205(17) 0.4603(17) 0.9923(17) 0.021(3) Uani 0.5 1 d . . P B 1
N4 N 0.4488(14) 0.1223(13) 0.7435(12) 0.043(4) Uani 1 1 d . . . . .
O7 O 0.1972(18) 0.6304(16) 1.0501(17) 0.022(2) Uani 0.5 1 d . . P B 1
O8 O 0.2321(18) 0.2740(18) 0.9682(17) 0.021(3) Uani 0.5 1 d . . P B 1
O9 O 0.1335(12) 0.9430(10) 0.7523(10) 0.042(2) Uani 1 1 d . . . . .
O10 O -0.0641(18) 0.4302(17) 1.2627(16) 0.023(2) Uani 0.5 1 d . . P B 1
O11 O 0.1675(17) 0.3907(17) 1.1989(16) 0.022(2) Uani 0.5 1 d . . P B 1
O12 O -0.1789(11) 0.8078(12) 1.1569(12) 0.048(2) Uani 1 1 d . . . . .
C4 C 0.5805(13) 0.4940(12) 0.8437(11) 0.027(3) Uani 1 1 d . . . . .
H4 H 0.581951 0.505598 0.901985 0.033 Uiso 1 1 calc R U . . .
C5 C 0.1633(16) 0.0083(13) 1.3594(13) 0.037(4) Uani 1 1 d . . . . .
O13 O 0.0000(18) 0.6471(17) 1.1453(16) 0.0226(18) Uani 0.5 1 d . . P B 1
O2W O 0.5197(13) 0.8092(14) 0.6034(14) 0.066(4) Uani 1 1 d . . . . .
H2WA H 0.458095 0.843059 0.571303 0.098 Uiso 1 1 d R U . . .
H2WB H 0.457645 0.754947 0.680072 0.098 Uiso 1 1 d R U . . .
O15 O 0.2881(19) 0.2264(18) 1.127(2) 0.024(3) Uani 0.5 1 d . . P B 1
C6 C 0.5050(13) 0.2539(12) 0.7804(11) 0.026(3) Uani 1 1 d . . . . .
N5 N 0.4637(14) 0.0773(12) 0.8338(11) 0.038(3) Uani 1 1 d . . . . .
N6 N 0.4999(13) 0.1571(11) 0.8600(11) 0.034(3) Uani 1 1 d . . . . .
C7 C 0.5442(12) 0.3702(12) 0.7689(11) 0.024(3) Uani 1 1 d . . . . .
O16 O 0.016(2) 0.786(2) 0.9705(19) 0.027(3) Uani 0.5 1 d . . P B 1
N7 N 0.2536(15) -0.0551(15) 1.3589(14) 0.049(4) Uani 1 1 d . . . . .
C8 C 0.2567(15) -0.0188(14) 1.0459(13) 0.038(4) Uani 1 1 d . . . . .
H8A H 0.259383 0.061410 0.998052 0.045 Uiso 1 1 calc R U . . .
H8B H 0.304166 -0.017956 1.084939 0.045 Uiso 1 1 calc R U . . .
N8 N 0.4728(13) 0.2356(12) 0.7084(11) 0.037(3) Uani 1 1 d . . . . .
C9 C 0.0366(14) 0.1527(14) 1.4049(11) 0.033(3) Uani 1 1 d . . . . .
H9 H -0.019231 0.128057 1.386568 0.039 Uiso 1 1 calc R U . . .
O17 O -0.2247(19) 0.587(2) 1.2351(18) 0.030(3) Uani 0.5 1 d . . P B 1
C10 C 0.1375(13) 0.0996(13) 1.3988(11) 0.027(3) Uani 1 1 d . U . . .
C11 C 0.1028(14) 0.2767(14) 1.4688(12) 0.034(3) Uani 1 1 d . . . . .
H11 H 0.089975 0.336171 1.493494 0.041 Uiso 1 1 calc R U . . .
C12 C 0.0190(14) 0.2444(13) 1.4390(12) 0.032(3) Uani 1 1 d . U . . .
H12 H -0.047588 0.283252 1.441813 0.039 Uiso 1 1 calc R U . . .
N9 N 0.1504(14) -0.1057(14) 1.2927(12) 0.044(4) Uani 1 1 d . . . . .
O18 O -0.2776(17) 0.4222(17) 1.1784(15) 0.021(3) Uani 0.5 1 d . . P C 1
O4WB O 0.734(2) 0.839(2) 0.360(2) 0.031(5) Uani 0.5 1 d G U P D 1
H4WA H 0.785370 0.791944 0.347967 0.046 Uiso 0.5 1 d DG U P D 1
H4WB H 0.672409 0.809222 0.360780 0.046 Uiso 0.5 1 d DG U P D 1
O20 O 0.1288(17) 0.705(2) 0.7577(18) 0.032(4) Uani 0.5 1 d . . P A 1
C13 C 0.2171(14) 0.1369(13) 1.4310(12) 0.031(3) Uani 1 1 d . . . . .
H13 H 0.284001 0.098963 1.430188 0.037 Uiso 1 1 calc R U . . .
C14 C 0.4424(16) -0.0487(14) 0.9013(15) 0.042(4) Uani 1 1 d . . . . .
H14A H 0.491040 -0.065999 0.942217 0.050 Uiso 1 1 calc R U . . .
H14B H 0.466198 -0.091444 0.855292 0.050 Uiso 1 1 calc R U . . .
C15 C 0.1272(16) -0.0681(18) 1.1269(15) 0.046(4) Uani 1 1 d . . . . .
H15A H 0.084852 -0.004275 1.138853 0.055 Uiso 1 1 calc R U . . .
H15B H 0.089008 -0.101526 1.095648 0.055 Uiso 1 1 calc R U . . .
O21 O -0.2476(17) 0.2076(17) 1.1527(17) 0.024(3) Uani 0.5 1 d . . P C 1
O22 O -0.0406(15) 0.5360(15) 1.1001(13) 0.0158(14) Uani 0.5 1 d . . P B .
O23 O -0.1180(15) 0.3935(15) 1.1039(13) 0.015(2) Uani 0.5 1 d . . P B .
O24 O 0.1013(15) 0.4917(15) 1.0432(13) 0.0146(13) Uani 0.5 1 d . . P B .
O25 O 0.0498(15) 0.3798(14) 1.0226(13) 0.0143(15) Uani 0.5 1 d . . P B .
N10 N 0.2429(16) -0.1324(17) 1.3179(14) 0.054(4) Uani 1 1 d . . . . .
C16 C 0.115(2) -0.1590(18) 1.2329(17) 0.056(6) Uani 1 1 d . . . . .
H16A H 0.032833 -0.196486 1.275298 0.067 Uiso 1 1 calc R U . . .
H16B H 0.165561 -0.218319 1.221421 0.067 Uiso 1 1 calc R U . . .
C17 C 0.3117(17) -0.0885(16) 0.9786(14) 0.044(4) Uani 1 1 d . . . . .
H17A H 0.266129 -0.085392 0.937081 0.053 Uiso 1 1 calc R U . . .
H17B H 0.303431 -0.169630 1.027299 0.053 Uiso 1 1 calc R U . . .
O3W O 0.8028(14) 0.6112(18) 0.4192(13) 0.074(5) Uani 1 1 d . . . . .
H3WA H 0.772236 0.529084 0.439194 0.110 Uiso 1 1 d R U . . .
H3WB H 0.822019 0.642323 0.341201 0.110 Uiso 1 1 d R U . . .
O28 O -0.3410(17) 0.3658(19) 1.2313(17) 0.029(3) Uani 0.5 1 d . . P C 2
O30 O 0.1311(17) 0.4096(16) 1.1699(15) 0.0189(19) Uani 0.5 1 d . . P B 2
O31 O 0.1869(19) 0.765(2) 0.7018(19) 0.032(4) Uani 0.5 1 d . . P A 2
O32 O -0.1876(15) 0.2709(17) 1.0994(15) 0.019(3) Uani 0.5 1 d . . P C 2
O33 O -0.0050(19) 0.6808(19) 1.1755(17) 0.027(2) Uani 0.5 1 d . . P B 2
O34 O -0.2113(18) 0.5575(19) 1.2009(17) 0.025(3) Uani 0.5 1 d . . P B 2
O35 O 0.0441(18) 0.2390(17) 1.1692(16) 0.019(2) Uani 0.5 1 d . . P B 2
O36 O 0.1996(18) 0.3094(18) 0.9699(16) 0.019(3) Uani 0.5 1 d . . P B 2
O37 O -0.072(2) 0.453(2) 1.2993(16) 0.029(3) Uani 0.5 1 d . . P B 2
O38 O 0.2309(19) 0.6193(17) 1.0734(18) 0.025(3) Uani 0.5 1 d . . P B 2
O39 O 0.2869(17) 0.4805(17) 0.9703(16) 0.019(2) Uani 0.5 1 d . . P B 2
O27 O -0.010(2) 0.8219(19) 0.9696(19) 0.027(3) Uani 0.5 1 d . . P B 2
W6B W 0.2122(9) 0.6203(7) 0.7257(9) 0.0132(16) Uani 0.1 1 d . U P A 2
O4WA O 0.693(2) 0.867(2) 0.391(2) 0.040(6) Uani 0.5 1 d G U P D 2
H4WC H 0.682847 0.853705 0.341654 0.060 Uiso 0.5 1 d DG U P D 2
H4WD H 0.633867 0.901801 0.413658 0.060 Uiso 0.5 1 d DG U P D 2
O40 O 0.311(2) 0.264(2) 1.125(2) 0.027(4) Uani 0.5 1 d . . P B 2
N2 N 0.1996(11) 0.2255(12) 1.4631(10) 0.032(3) Uani 1 1 d . . . . .
O5WB O 0.449(6) 0.942(8) 0.441(6) 0.12(3) Uani 0.5 1 d D U P E 2
H5WA H 0.52(2) 0.93(7) 0.41(4) 0.178 Uiso 0.5 1 d D U P F 2
H5WB H 0.42(4) 0.95(7) 0.40(3) 0.178 Uiso 0.5 1 d D U P G 2
O5WA O 0.384(7) 0.922(5) 0.495(6) 0.11(2) Uani 0.5 1 d D U P H 1
H5WC H 0.36(5) 0.94(6) 0.44(3) 0.172 Uiso 0.5 1 d D U P I 1
H5WD H 0.37(7) 0.98(3) 0.51(4) 0.172 Uiso 0.5 1 d D U P J 1
O6W O 0.847(4) 0.407(4) 0.555(3) 0.179(16) Uani 1 1 d G . . . .
H6WA H 0.862477 0.463975 0.567045 0.269 Uiso 1 1 d G U . . .
H6WB H 0.870602 0.349205 0.593529 0.269 Uiso 1 1 d G U . . .

loop_
_atom_site_aniso_label
_atom_site_aniso_U_11
_atom_site_aniso_U_22
_atom_site_aniso_U_33
_atom_site_aniso_U_23
_atom_site_aniso_U_13
_atom_site_aniso_U_12
W1 0.0202(3) 0.0147(2) 0.0218(3) -0.0017(2) -0.0116(2) 0.00154(19)
W2 0.0277(3) 0.0331(3) 0.0116(2) -0.0049(2) -0.0101(2) -0.0068(2)
W3 0.0319(3) 0.0191(3) 0.0205(3) -0.0090(2) -0.0085(2) 0.0074(2)
W4 0.0205(3) 0.0480(4) 0.0487(4) -0.0343(3) -0.0185(3) 0.0086(3)
W5 0.0610(4) 0.0149(3) 0.0335(3) -0.0060(2) -0.0346(3) 0.0098(3)
W6A 0.0389(5) 0.0508(8) 0.0111(4) -0.0133(5) -0.0082(3) 0.0166(6)
Cu1 0.0345(10) 0.0221(8) 0.0205(9) 0.0040(7) -0.0136(8) -0.0117(7)
Si1 0.0096(17) 0.0095(17) 0.0039(17) -0.0013(14) -0.0012(14) -0.0017(13)
O1W 0.037(6) 0.039(6) 0.030(6) -0.001(5) -0.018(5) -0.009(5)
O2 0.082(7) 0.047(6) 0.041(4) -0.025(4) -0.051(5) 0.017(5)
N1 0.020(6) 0.031(7) 0.018(6) -0.002(5) -0.004(5) -0.005(5)
C1 0.028(7) 0.030(8) 0.029(8) -0.007(6) -0.017(6) 0.002(6)
O3 0.021(5) 0.017(4) 0.022(5) 0.000(4) -0.013(4) 0.002(4)
C2 0.032(7) 0.021(7) 0.015(6) 0.009(5) -0.011(6) -0.012(6)
C3 0.027(6) 0.022(6) 0.014(5) 0.004(4) -0.008(5) -0.002(5)
N3 0.043(8) 0.030(7) 0.023(7) 0.002(5) -0.015(6) -0.009(6)
O4 0.019(4) 0.040(5) 0.060(7) -0.027(5) -0.017(4) 0.004(3)
O5 0.037(5) 0.053(7) 0.029(5) -0.009(4) -0.005(4) 0.001(5)
O6 0.019(3) 0.016(5) 0.023(6) -0.002(4) -0.010(4) 0.003(4)
N4 0.062(10) 0.037(8) 0.026(7) -0.007(6) -0.018(7) -0.010(7)
O7 0.027(4) 0.014(4) 0.031(4) -0.006(4) -0.020(4) 0.002(4)
O8 0.021(6) 0.016(7) 0.024(5) -0.004(5) -0.011(5) 0.007(5)
O9 0.059(7) 0.028(5) 0.036(4) 0.001(4) -0.029(4) -0.001(4)
O10 0.030(4) 0.025(5) 0.010(3) -0.004(4) -0.009(3) 0.009(4)
O11 0.025(5) 0.021(4) 0.019(4) 0.000(3) -0.016(4) 0.001(4)
O12 0.043(5) 0.053(5) 0.073(6) -0.049(5) -0.026(4) 0.022(4)
C4 0.032(8) 0.023(7) 0.014(6) -0.003(5) -0.002(6) 0.004(6)
C5 0.047(10) 0.022(7) 0.027(8) 0.004(6) -0.013(7) -0.016(7)
O13 0.033(4) 0.021(4) 0.024(5) -0.012(3) -0.019(4) 0.006(3)
O2W 0.051(8) 0.053(9) 0.084(12) -0.012(8) -0.034(8) -0.003(7)
O15 0.022(5) 0.015(5) 0.031(7) 0.000(5) -0.016(6) -0.001(4)
C6 0.035(8) 0.020(7) 0.020(7) -0.001(5) -0.015(6) -0.004(6)
N5 0.054(9) 0.027(7) 0.029(7) -0.011(6) -0.015(7) 0.009(6)
N6 0.047(8) 0.022(6) 0.028(7) 0.001(5) -0.018(6) -0.008(6)
C7 0.023(7) 0.021(7) 0.019(7) -0.001(5) -0.007(5) 0.001(5)
O16 0.035(8) 0.022(5) 0.032(4) -0.007(3) -0.025(4) 0.011(5)
N7 0.054(9) 0.059(10) 0.056(10) -0.035(9) -0.034(8) 0.009(8)
C8 0.048(10) 0.021(7) 0.031(8) -0.001(6) -0.010(7) -0.011(7)
N8 0.050(8) 0.032(7) 0.031(7) -0.002(6) -0.027(7) 0.003(6)
C9 0.035(8) 0.041(9) 0.015(7) -0.001(6) -0.012(6) -0.009(7)
O17 0.030(5) 0.050(5) 0.021(7) -0.023(5) -0.012(4) 0.014(5)
C10 0.033(6) 0.030(6) 0.015(5) -0.001(5) -0.015(5) -0.003(5)
C11 0.031(8) 0.029(8) 0.024(8) 0.000(6) -0.006(6) -0.001(6)
C12 0.029(6) 0.028(6) 0.025(6) 0.006(5) -0.012(5) 0.000(5)
N9 0.052(9) 0.042(9) 0.032(8) -0.007(7) -0.018(7) -0.010(7)
O18 0.021(5) 0.025(7) 0.016(7) -0.010(6) -0.004(4) 0.003(5)
O4WB 0.031(5) 0.030(5) 0.030(5) -0.012(3) -0.013(3) 0.003(2)
O20 0.016(7) 0.036(6) 0.031(8) -0.009(7) -0.001(7) -0.016(7)
C13 0.030(8) 0.024(7) 0.023(7) 0.002(6) -0.006(6) -0.011(6)
C14 0.052(11) 0.019(7) 0.046(10) -0.007(7) -0.017(9) -0.005(7)
C15 0.044(10) 0.056(12) 0.036(10) -0.016(9) -0.017(8) 0.002(9)
O21 0.018(7) 0.024(6) 0.033(10) -0.015(6) -0.009(7) 0.000(4)
O22 0.021(3) 0.021(3) 0.010(3) -0.008(3) -0.009(3) 0.003(2)
O23 0.016(3) 0.015(4) 0.007(5) 0.001(3) -0.002(3) -0.004(2)
O24 0.017(3) 0.016(3) 0.011(3) -0.003(2) -0.008(2) 0.000(2)
O25 0.018(3) 0.012(3) 0.011(4) -0.002(3) -0.007(3) 0.002(2)
N10 0.062(11) 0.071(12) 0.039(9) -0.029(9) -0.022(8) 0.001(9)
C16 0.081(15) 0.041(11) 0.046(11) -0.017(9) -0.025(11) -0.020(10)
C17 0.055(11) 0.039(10) 0.026(8) -0.007(7) -0.009(8) -0.016(8)
O3W 0.073(11) 0.110(15) 0.047(9) -0.038(10) -0.027(8) 0.008(10)
O28 0.018(5) 0.032(10) 0.026(8) -0.014(6) 0.002(4) -0.002(6)
O30 0.023(5) 0.019(4) 0.013(3) -0.002(3) -0.011(3) 0.000(3)
O31 0.023(9) 0.042(7) 0.038(7) -0.013(6) -0.021(7) -0.003(5)
O32 0.011(4) 0.027(5) 0.015(7) -0.009(5) 0.001(5) -0.006(4)
O33 0.043(5) 0.031(5) 0.025(6) -0.020(4) -0.023(5) 0.009(4)
O34 0.021(5) 0.033(5) 0.019(8) -0.008(5) -0.009(4) 0.010(4)
O35 0.024(5) 0.017(4) 0.014(4) -0.001(3) -0.012(4) 0.001(4)
O36 0.020(5) 0.022(6) 0.017(5) -0.007(5) -0.011(4) 0.006(4)
O37 0.043(5) 0.035(6) 0.010(3) -0.007(5) -0.014(4) 0.015(4)
O38 0.033(4) 0.015(5) 0.039(5) -0.008(4) -0.028(4) 0.004(4)
O39 0.018(3) 0.020(5) 0.017(5) -0.006(4) -0.007(3) 0.003(3)
O27 0.032(8) 0.020(5) 0.037(4) -0.007(4) -0.027(4) 0.003(5)
W6B 0.0144(18) 0.0134(19) 0.0125(19) -0.0047(11) -0.0065(11) -0.0010(10)
O4WA 0.040(6) 0.040(6) 0.040(6) -0.015(3) -0.017(3) 0.005(2)
O40 0.030(6) 0.026(8) 0.033(9) -0.010(6) -0.025(7) 0.009(6)
N2 0.032(7) 0.035(7) 0.014(6) 0.001(5) -0.004(5) -0.013(6)
O5WB 0.12(5) 0.19(6) 0.16(6) -0.14(5) -0.10(4) 0.09(5)
O5WA 0.17(6) 0.08(3) 0.15(6) -0.06(4) -0.11(5) 0.07(4)
O6W 0.30(4) 0.19(3) 0.17(3) -0.14(3) -0.17(3) 0.16(3)

loop_
_atom_type_symbol
_atom_type_description
_atom_type_scat_dispersion_real
_atom_type_scat_dispersion_imag
_atom_type_scat_source
C C 0.0033 0.0016 'International Tables Vol C Tables 4.2.6.8 and 6.1.1.4'
H H 0.0000 0.0000 'International Tables Vol C Tables 4.2.6.8 and 6.1.1.4'
Cu Cu 0.3201 1.2651 'International Tables Vol C Tables 4.2.6.8 and 6.1.1.4'
N N 0.0061 0.0033 'International Tables Vol C Tables 4.2.6.8 and 6.1.1.4'
O O 0.0106 0.0060 'International Tables Vol C Tables 4.2.6.8 and 6.1.1.4'
Si Si 0.0817 0.0704 'International Tables Vol C Tables 4.2.6.8 and 6.1.1.4'
W W -0.8490 6.8722 'International Tables Vol C Tables 4.2.6.8 and 6.1.1.4'

loop_
_geom_angle_atom_site_label_1
_geom_angle_atom_site_label_2
_geom_angle_atom_site_label_3
_geom_angle
_geom_angle_site_symmetry_1
_geom_angle_site_symmetry_3
_geom_angle_publ_flag
O3 W1 O6 173.8(9) . . ?
O3 W1 O8 86.2(9) . . ?
O3 W1 O11 94.7(9) . . ?
O3 W1 O24 101.8(7) . . ?
O3 W1 O25 72.6(7) . . ?
O6 W1 O8 93.1(9) . . ?
O6 W1 O11 85.6(8) . . ?
O6 W1 O24 72.3(7) . . ?
O6 W1 O25 101.3(7) . . ?
O8 W1 O11 175.3(8) . . ?
O8 W1 O24 103.9(7) . . ?
O8 W1 O25 71.5(7) . . ?
O11 W1 O24 71.4(7) . . ?
O11 W1 O25 104.4(7) . . ?
O15 W1 O3 85.5(10) . . ?
O15 W1 O6 100.7(9) . . ?
O15 W1 O8 87.6(10) . . ?
O15 W1 O11 97.0(10) . . ?
O15 W1 O24 166.6(9) . . ?
O15 W1 O25 150.3(8) . . ?
O24 W1 O25 42.8(6) . . ?
O30 W1 O24 52.2(7) . . ?
O30 W1 O25 84.0(7) . . ?
O30 W1 O35 79.3(8) . . ?
O30 W1 O39 85.1(8) . . ?
O35 W1 O24 84.5(7) . . ?
O35 W1 O25 59.4(7) . . ?
O35 W1 O39 140.5(8) . . ?
O36 W1 O24 87.1(8) . . ?
O36 W1 O25 55.4(8) . . ?
O36 W1 O30 138.0(9) . . ?
O36 W1 O35 87.6(9) . . ?
O36 W1 O39 80.2(9) . . ?
O39 W1 O24 57.7(7) . . ?
O39 W1 O25 83.2(7) . . ?
O40 W1 O24 148.5(8) . . ?
O40 W1 O25 168.7(8) . . ?
O40 W1 O30 105.5(10) . . ?
O40 W1 O35 115.7(10) . . ?
O40 W1 O36 116.1(10) . . ?
O40 W1 O39 103.3(10) . . ?
O2 W2 O7 108.7(8) . . ?
O2 W2 O10 110.5(8) . . ?
O2 W2 O11 92.4(7) . . ?
O2 W2 O13 110.7(8) . . ?
O2 W2 O22 157.4(6) . . ?
O2 W2 O24 158.6(6) . . ?
O2 W2 O30 112.0(8) . . ?
O2 W2 O33 91.2(7) . . ?
O2 W2 O37 92.3(8) . . ?
O2 W2 O38 92.9(8) . . ?
O7 W2 O10 140.8(9) . . ?
O7 W2 O11 93.5(8) . . ?
O7 W2 O22 83.9(7) . . ?
O7 W2 O24 60.4(7) . . ?
O10 W2 O11 86.6(8) . . ?
O10 W2 O22 58.7(7) . . ?
O10 W2 O24 82.9(7) . . ?
O11 W2 O22 105.8(7) . . ?
O11 W2 O24 71.2(7) . . ?
O13 W2 O7 77.9(9) . . ?
O13 W2 O10 86.9(9) . . ?
O13 W2 O11 156.8(8) . . ?
O13 W2 O22 52.3(7) . . ?
O13 W2 O24 85.9(8) . . ?
O24 W2 O22 44.0(6) . . ?
O30 W2 O22 86.2(7) . . ?
O30 W2 O24 53.0(7) . . ?
O30 W2 O33 156.7(8) . . ?
O30 W2 O37 92.8(9) . . ?
O30 W2 O38 86.5(8) . . ?
O33 W2 O22 70.9(7) . . ?
O33 W2 O24 105.0(7) . . ?
O37 W2 O22 72.7(8) . . ?
O37 W2 O24 102.9(8) . . ?
O37 W2 O33 84.4(9) . . ?
O37 W2 O38 174.6(9) . . ?
O38 W2 O22 101.9(7) . . ?
O38 W2 O24 72.5(7) . . ?
O38 W2 O33 94.1(9) . . ?
O8 W3 O22 102.8(7) 2_567 . ?
O8 W3 O25 70.2(7) 2_567 2_567 ?
O12 W3 O8 93.4(7) . 2_567 ?
O12 W3 O13 111.8(8) . . ?
O12 W3 O16 110.1(9) . . ?
O12 W3 O17 89.4(9) . . ?
O12 W3 O22 157.3(7) . . ?
O12 W3 O25 159.4(6) . 2_567 ?
O12 W3 O33 91.2(7) . . ?
O12 W3 O34 108.9(8) . . ?
O12 W3 O36 109.8(8) . 2_567 ?
O12 W3 O27 95.8(9) . . ?
O13 W3 O8 154.7(8) . 2_567 ?
O13 W3 O16 80.4(9) . . ?
O13 W3 O17 85.1(9) . . ?
O13 W3 O22 52.4(7) . . ?
O13 W3 O25 85.5(7) . 2_567 ?
O16 W3 O8 93.4(9) . 2_567 ?
O16 W3 O17 159.0(10) . . ?
O16 W3 O22 84.9(8) . . ?
O16 W3 O25 60.4(8) . 2_567 ?
O17 W3 O8 93.2(9) . 2_567 ?
O17 W3 O22 74.2(8) . . ?
O17 W3 O25 103.5(8) . 2_567 ?
O22 W3 O25 43.1(6) . 2_567 ?
O33 W3 O22 72.2(7) . . ?
O34 W3 O22 58.0(7) . . ?
O34 W3 O33 92.0(9) . . ?
O36 W3 O22 86.7(8) 2_567 . ?
O36 W3 O33 158.7(9) 2_567 . ?
O36 W3 O34 78.2(9) 2_567 . ?
O36 W3 O27 86.2(9) 2_567 . ?
O27 W3 O22 100.9(8) . . ?
O27 W3 O33 95.4(10) . . ?
O27 W3 O34 154.1(10) . . ?
O4 W4 O6 96.3(7) . 2_567 ?
O4 W4 O7 107.6(7) . 2_567 ?
O4 W4 O18 113.6(7) . . ?
O4 W4 O21 88.5(7) . . ?
O4 W4 O23 153.4(6) . . ?
O4 W4 O24 157.2(6) . 2_567 ?
O4 W4 O28 89.4(7) . . ?
O4 W4 O32 113.8(7) . . ?
O4 W4 O38 94.0(7) . 2_567 ?
O4 W4 O39 109.8(8) . 2_567 ?
O6 W4 O21 174.6(8) 2_567 . ?
O6 W4 O23 104.1(7) 2_567 . ?
O6 W4 O24 67.8(7) 2_567 2_567 ?
O7 W4 O6 92.1(9) 2_567 2_567 ?
O7 W4 O18 138.8(8) 2_567 . ?
O7 W4 O21 88.7(8) 2_567 . ?
O7 W4 O23 88.7(8) 2_567 . ?
O7 W4 O24 59.0(7) 2_567 2_567 ?
O7 W4 O38 17.4(7) 2_567 2_567 ?
O18 W4 O6 83.9(9) . 2_567 ?
O18 W4 O21 91.9(8) . . ?
O18 W4 O23 53.2(7) . . ?
O18 W4 O24 81.9(7) . 2_567 ?
O18 W4 O38 150.4(8) . 2_567 ?
O21 W4 O23 70.6(6) . . ?
O21 W4 O24 108.3(7) . 2_567 ?
O23 W4 O24 49.3(5) . 2_567 ?
O28 W4 O23 71.5(7) . . ?
O32 W4 O23 50.3(7) . . ?
O32 W4 O28 90.4(8) . . ?
O38 W4 O23 105.2(7) 2_567 . ?
O38 W4 O28 176.6(8) 2_567 . ?
O39 W4 O23 88.9(8) 2_567 . ?
O39 W4 O28 89.6(9) 2_567 . ?
O39 W4 O32 136.5(9) 2_567 . ?
O3 W5 O23 104.1(7) 2_567 2_567 ?
O3 W5 O25 67.2(7) 2_567 2_567 ?
O9 W5 O3 95.6(7) . 2_567 ?
O9 W5 O16 108.7(9) . . ?
O9 W5 O20 112.8(8) . . ?
O9 W5 O21 88.9(7) . 2_567 ?
O9 W5 O23 153.8(6) . 2_567 ?
O9 W5 O25 158.0(6) . 2_567 ?
O9 W5 O31 87.9(8) . . ?
O9 W5 O32 115.3(7) . 2_567 ?
O9 W5 O35 107.5(8) . 2_567 ?
O9 W5 O27 96.9(8) . . ?
O16 W5 O3 88.8(10) . 2_567 ?
O16 W5 O20 138.4(10) . . ?
O16 W5 O21 89.0(10) . 2_567 ?
O16 W5 O23 89.0(8) . 2_567 ?
O16 W5 O25 59.3(9) . 2_567 ?
O16 W5 O32 73.3(9) . 2_567 ?
O20 W5 O3 87.2(9) . 2_567 ?
O20 W5 O21 91.8(8) . 2_567 ?
O20 W5 O23 52.2(8) . 2_567 ?
O20 W5 O25 81.2(7) . 2_567 ?
O21 W5 O3 175.4(8) 2_567 2_567 ?
O21 W5 O23 71.9(7) 2_567 2_567 ?
O21 W5 O25 108.2(7) 2_567 2_567 ?
O23 W5 O25 48.2(6) 2_567 2_567 ?
O32 W5 O31 91.3(8) 2_567 . ?
O32 W5 O27 86.7(8) 2_567 . ?
O35 W5 O31 90.6(9) 2_567 . ?
O35 W5 O27 87.9(9) 2_567 . ?
O27 W5 O31 175.2(9) . . ?
O5 W6A O10 108.6(8) . 2_567 ?
O5 W6A O17 94.8(8) . 2_567 ?
O5 W6A O18 113.1(8) . 2_567 ?
O5 W6A O20 111.0(8) . . ?
O5 W6A O22 157.8(6) . 2_567 ?
O5 W6A O23 152.2(6) . 2_567 ?
O10 W6A O17 92.1(9) 2_567 2_567 ?
O10 W6A O18 138.2(9) 2_567 2_567 ?
O10 W6A O20 70.2(9) 2_567 . ?
O10 W6A O22 58.2(7) 2_567 2_567 ?
O10 W6A O23 87.1(8) 2_567 2_567 ?
O17 W6A O22 69.7(7) 2_567 2_567 ?
O17 W6A O23 107.7(7) 2_567 2_567 ?
O18 W6A O17 88.0(9) 2_567 2_567 ?
O18 W6A O20 91.3(9) 2_567 . ?
O18 W6A O22 83.0(7) 2_567 2_567 ?
O18 W6A O23 53.5(7) 2_567 2_567 ?
O20 W6A O17 152.1(9) . 2_567 ?
O20 W6A O22 82.5(8) . 2_567 ?
O20 W6A O23 51.9(8) . 2_567 ?
O23 W6A O22 49.8(5) 2_567 2_567 ?
O1W Cu1 N1 90.0(5) . . ?
O1W Cu1 O2W 87.9(5) . . ?
O1W Cu1 O4WB 88.7(7) . . ?
O1W Cu1 H4WA 92.2 . . ?
O1W Cu1 H4WB 65.1 . . ?
O1W Cu1 O3W 85.8(5) . . ?
O1W Cu1 O4WA 89.9(8) . . ?
O1W Cu1 N2 178.0(5) . 2_667 ?
N1 Cu1 O2W 86.7(5) . . ?
N1 Cu1 O4WB 174.6(8) . . ?
N1 Cu1 H4WA 151.1 . . ?
N1 Cu1 H4WB 155.0 . . ?
N1 Cu1 O3W 93.9(6) . . ?
N1 Cu1 O4WA 164.7(9) . . ?
N1 Cu1 N2 91.3(5) . 2_667 ?
O2W Cu1 H4WA 122.2 . . ?
O2W Cu1 H4WB 93.9 . . ?
O4WB Cu1 O2W 98.6(8) . . ?
O4WB Cu1 H4WA 23.8 . . ?
O4WB Cu1 H4WB 23.8 . . ?
O4WB Cu1 O3W 80.7(8) . . ?
H4WA Cu1 H4WB 37.6 . . ?
O3W Cu1 O2W 173.6(5) . . ?
O3W Cu1 H4WA 57.6 . . ?
O3W Cu1 H4WB 82.9 . . ?
O4WA Cu1 O2W 78.1(9) . . ?
O4WA Cu1 O3W 101.3(9) . . ?
N2 Cu1 O2W 93.7(5) 2_667 . ?
N2 Cu1 O4WB 89.9(7) 2_667 . ?
N2 Cu1 H4WA 85.9 2_667 . ?
N2 Cu1 H4WB 113.5 2_667 . ?
N2 Cu1 O3W 92.6(6) 2_667 . ?
N2 Cu1 O4WA 89.3(8) 2_667 . ?
O22 Si1 O22 180.0 . 2_567 ?
O22 Si1 O23 74.6(8) 2_567 2_567 ?
O22 Si1 O23 105.4(8) . 2_567 ?
O22 Si1 O23 74.6(8) . . ?
O22 Si1 O23 105.4(8) 2_567 . ?
O23 Si1 O23 180.0(10) 2_567 . ?
O24 Si1 O22 68.0(9) 2_567 2_567 ?
O24 Si1 O22 112.0(9) 2_567 . ?
O24 Si1 O22 112.0(9) . 2_567 ?
O24 Si1 O22 68.0(9) . . ?
O24 Si1 O23 105.7(8) 2_567 2_567 ?
O24 Si1 O23 74.3(8) 2_567 . ?
O24 Si1 O23 105.7(8) . . ?
O24 Si1 O23 74.3(8) . 2_567 ?
O24 Si1 O24 180.0 . 2_567 ?
O25 Si1 O22 112.6(9) . . ?
O25 Si1 O22 67.4(9) . 2_567 ?
O25 Si1 O22 67.4(9) 2_567 . ?
O25 Si1 O22 112.6(9) 2_567 2_567 ?
O25 Si1 O23 107.0(8) . 2_567 ?
O25 Si1 O23 73.0(8) . . ?
O25 Si1 O23 107.0(8) 2_567 . ?
O25 Si1 O23 73.0(8) 2_567 2_567 ?
O25 Si1 O24 113.4(9) 2_567 . ?
O25 Si1 O24 66.6(9) . . ?
O25 Si1 O24 66.6(9) 2_567 2_567 ?
O25 Si1 O24 113.4(9) . 2_567 ?
O25 Si1 O25 180.0(6) . 2_567 ?
Cu1 O1W H1WA 109.9 . . ?
Cu1 O1W H1WB 110.2 . . ?
H1WA O1W H1WB 103.6 . . ?
C1 N1 Cu1 122.0(10) . . ?
C2 N1 Cu1 121.3(10) . . ?
C2 N1 C1 116.7(12) . . ?
N1 C1 H1 118.8 . . ?
N1 C1 C4 122.4(14) . . ?
C4 C1 H1 118.8 . . ?
W1 O3 W5 127.2(10) . 2_567 ?
N1 C2 H2 118.6 . . ?
N1 C2 C7 122.8(13) . . ?
C7 C2 H2 118.6 . . ?
C4 C3 H3 120.9 . . ?
C4 C3 C7 118.2(13) . . ?
C7 C3 H3 120.9 . . ?
N9 N3 C5 101.9(14) . . ?
W1 O6 W4 126.7(10) . 2_567 ?
N8 N4 N5 105.8(13) . . ?
W4 O7 W2 142.9(11) 2_567 . ?
W1 O8 W3 123.3(10) . 2_567 ?
W6A O10 W2 144.4(11) 2_567 . ?
W1 O11 W2 121.1(10) . . ?
C1 C4 H4 119.4 . . ?
C3 C4 C1 121.2(14) . . ?
C3 C4 H4 119.4 . . ?
N3 C5 C10 123.0(16) . . ?
N7 C5 N3 111.3(15) . . ?
N7 C5 C10 125.7(15) . . ?
W2 O13 W3 156.4(12) . . ?
Cu1 O2W Cu1 60.2(3) . 2_666 ?
Cu1 O2W H2WA 77.1 2_666 . ?
Cu1 O2W H2WA 117.8 . . ?
Cu1 O2W H2WB 114.9 . . ?
Cu1 O2W H2WB 78.8 2_666 . ?
H2WA O2W H2WB 96.6 . . ?
N6 C6 C7 123.1(13) . . ?
N6 C6 N8 112.8(13) . . ?
N8 C6 C7 124.2(13) . . ?
N4 N5 N6 114.1(13) . . ?
N4 N5 C14 123.5(14) . . ?
N6 N5 C14 122.3(14) . . ?
C6 N6 N5 101.0(13) . . ?
C2 C7 C6 121.2(13) . . ?
C3 C7 C2 118.6(13) . . ?
C3 C7 C6 120.2(12) . . ?
W5 O16 W3 144.5(15) . . ?
C5 N7 N10 106.3(14) . . ?
H8A C8 H8B 107.8 . . ?
C15 C8 H8A 109.0 . . ?
C15 C8 H8B 109.0 . . ?
C17 C8 H8A 109.0 . . ?
C17 C8 H8B 109.0 . . ?
C17 C8 C15 113.0(14) . . ?
N4 N8 C6 106.2(12) . . ?
C10 C9 H9 120.5 . . ?
C10 C9 C12 118.9(14) . . ?
C12 C9 H9 120.5 . . ?
W3 O17 W6A 123.1(11) . 2_567 ?
C9 C10 C5 121.4(14) . . ?
C9 C10 C13 118.5(15) . . ?
C13 C10 C5 120.1(15) . . ?
C12 C11 H11 119.0 . . ?
N2 C11 H11 119.0 . . ?
N2 C11 C12 122.0(16) . . ?
C9 C12 H12 120.5 . . ?
C11 C12 C9 119.0(15) . . ?
C11 C12 H12 120.5 . . ?
N3 N9 N10 116.1(15) . . ?
N3 N9 C16 120.7(17) . . ?
N10 N9 C16 122.9(17) . . ?
W6A O18 W4 148.3(11) 2_567 . ?
Cu1 O4WB H4WA 81.7 . . ?
Cu1 O4WB H4WB 81.7 . . ?
H4WA O4WB H4WB 104.4 . . ?
W6A O20 W5 149.0(13) . . ?
C10 C13 H13 119.0 . . ?
N2 C13 C10 122.0(15) . . ?
N2 C13 H13 119.0 . . ?
N5 C14 H14A 109.4 . . ?
N5 C14 H14B 109.4 . . ?
N5 C14 C17 111.2(15) . . ?
H14A C14 H14B 108.0 . . ?
C17 C14 H14A 109.4 . . ?
C17 C14 H14B 109.4 . . ?
C8 C15 H15A 108.8 . . ?
C8 C15 H15B 108.8 . . ?
H15A C15 H15B 107.7 . . ?
C16 C15 C8 113.9(17) . . ?
C16 C15 H15A 108.8 . . ?
C16 C15 H15B 108.8 . . ?
W5 O21 W4 118.1(9) 2_567 . ?
W2 O22 W6A 92.6(6) . 2_567 ?
W3 O22 W2 96.3(6) . . ?
W3 O22 W6A 92.6(6) . 2_567 ?
Si1 O22 W2 123.7(9) . . ?
Si1 O22 W3 125.2(9) . . ?
Si1 O22 W6A 118.2(9) . 2_567 ?
Si1 O22 O25 55.5(7) . 2_567 ?
O25 O22 W2 138.9(11) 2_567 . ?
O25 O22 W3 69.6(8) 2_567 . ?
O25 O22 W6A 125.4(10) 2_567 2_567 ?
W4 O23 W6A 98.2(6) . 2_567 ?
W5 O23 W4 98.5(6) 2_567 . ?
W5 O23 W6A 99.5(6) 2_567 2_567 ?
Si1 O23 W4 118.6(8) . . ?
Si1 O23 W5 120.2(8) . 2_567 ?
Si1 O23 W6A 117.4(8) . 2_567 ?
Si1 O23 W6B 125.7(9) . 2_567 ?
W6B O23 W4 96.5(7) 2_567 . ?
W1 O24 W4 93.0(6) . 2_567 ?
W2 O24 W1 96.3(6) . . ?
W2 O24 W4 92.6(5) . 2_567 ?
Si1 O24 W1 124.6(9) . . ?
Si1 O24 W2 124.3(9) . . ?
Si1 O24 W4 117.8(8) . 2_567 ?
W1 O25 W3 94.7(6) . 2_567 ?
W1 O25 W5 92.7(6) . 2_567 ?
W3 O25 W5 91.7(5) 2_567 2_567 ?
Si1 O25 W1 126.1(9) . . ?
Si1 O25 W3 124.3(9) . 2_567 ?
Si1 O25 W5 118.5(9) . 2_567 ?
Si1 O25 O22 57.1(8) . 2_567 ?
O22 O25 W1 137.1(10) 2_567 . ?
O22 O25 W3 67.2(8) 2_567 2_567 ?
O22 O25 W5 124.9(10) 2_567 2_567 ?
N9 N10 N7 104.3(16) . . ?
N9 C16 C15 110.3(15) . . ?
N9 C16 H16A 109.6 . . ?
N9 C16 H16B 109.6 . . ?
C15 C16 H16A 109.6 . . ?
C15 C16 H16B 109.6 . . ?
H16A C16 H16B 108.1 . . ?
C8 C17 C14 115.7(14) . . ?
C8 C17 H17A 108.3 . . ?
C8 C17 H17B 108.3 . . ?
C14 C17 H17A 108.3 . . ?
C14 C17 H17B 108.3 . . ?
H17A C17 H17B 107.4 . . ?
Cu1 O3W H3WA 116.2 . . ?
Cu1 O3W H3WB 114.8 . . ?
H3WA O3W H3WB 98.4 . . ?
W6B O28 W4 116.7(10) 2_567 . ?
W2 O30 W1 154.7(11) . . ?
W6B O31 W5 117.4(13) . . ?
W4 O32 W5 152.4(11) . 2_567 ?
W3 O33 W2 120.6(10) . . ?
W3 O34 W6B 148.1(11) . 2_567 ?
W5 O35 W1 146.0(12) 2_567 . ?
W1 O36 W3 151.6(12) . 2_567 ?
W2 O37 W6B 127.0(11) . 2_567 ?
W2 O38 W4 125.9(10) . 2_567 ?
W4 O39 W1 147.7(12) 2_567 . ?
W3 O27 W5 129.1(12) . . ?
O5 W6B O23 168.5(9) . 2_567 ?
O5 W6B O28 93.2(9) . 2_567 ?
O5 W6B O31 101.2(10) . . ?
O5 W6B O34 95.3(9) . 2_567 ?
O5 W6B O37 87.9(8) . 2_567 ?
Cu1 O4WA H4WC 107.5 . . ?
Cu1 O4WA H4WD 107.5 . . ?
H4WC O4WA H4WD 104.5 . . ?
C11 N2 Cu1 120.4(12) . 2_667 ?
C11 N2 C13 119.6(14) . . ?
C13 N2 Cu1 119.8(11) . 2_667 ?
H5WA O5WB H5WB 104(5) . . ?
H5WC O5WA H5WD 104(5) . . ?
H6WA O6W H6WB 104.5 . . ?

loop_
_geom_bond_atom_site_label_1
_geom_bond_atom_site_label_2
_geom_bond_distance
_geom_bond_site_symmetry_2
_geom_bond_publ_flag
W1 O3 1.88(2) . ?
W1 O6 1.896(19) . ?
W1 O8 1.97(2) . ?
W1 O11 2.02(2) . ?
W1 O15 1.68(2) . ?
W1 O24 2.376(17) . ?
W1 O25 2.376(16) . ?
W1 O30 1.866(18) . ?
W1 O35 1.94(2) . ?
W1 O36 1.805(19) . ?
W1 O39 1.968(19) . ?
W1 O40 1.70(2) . ?
W2 O2 1.673(10) . ?
W2 O7 1.91(2) . ?
W2 O10 1.91(2) . ?
W2 O11 2.04(2) . ?
W2 O13 1.771(19) . ?
W2 O22 2.381(16) . ?
W2 O24 2.371(16) . ?
W2 O30 1.758(19) . ?
W2 O33 2.06(2) . ?
W2 O37 1.90(2) . ?
W2 O38 1.93(2) . ?
W3 O8 2.02(2) 2_567 ?
W3 O12 1.685(11) . ?
W3 O13 1.837(19) . ?
W3 O16 1.90(2) . ?
W3 O17 1.91(2) . ?
W3 O22 2.360(17) . ?
W3 O25 2.400(16) 2_567 ?
W3 O33 2.01(2) . ?
W3 O34 1.93(2) . ?
W3 O36 1.818(19) 2_567 ?
W3 O27 1.89(2) . ?
W4 O4 1.664(10) . ?
W4 O6 2.05(2) 2_567 ?
W4 O7 1.79(2) 2_567 ?
W4 O18 1.872(18) . ?
W4 O21 2.08(2) . ?
W4 O23 2.335(17) . ?
W4 O24 2.482(17) 2_567 ?
W4 O28 2.06(2) . ?
W4 O32 1.777(19) . ?
W4 O38 2.01(2) 2_567 ?
W4 O39 1.70(2) 2_567 ?
W5 O3 2.06(2) 2_567 ?
W5 O9 1.672(11) . ?
W5 O16 1.79(2) . ?
W5 O20 1.86(2) . ?
W5 O21 2.027(19) 2_567 ?
W5 O23 2.311(17) 2_567 ?
W5 O25 2.499(16) 2_567 ?
W5 O31 2.05(2) . ?
W5 O32 1.848(19) 2_567 ?
W5 O35 1.75(2) 2_567 ?
W5 O27 2.01(2) . ?
W6A O5 1.675(12) . ?
W6A O10 1.77(2) 2_567 ?
W6A O17 2.05(2) 2_567 ?
W6A O18 1.805(19) 2_567 ?
W6A O20 1.82(2) . ?
W6A O22 2.458(17) 2_567 ?
W6A O23 2.343(16) 2_567 ?
Cu1 O1W 1.976(11) . ?
Cu1 N1 2.000(12) . ?
Cu1 O2W 2.433(16) . ?
Cu1 O4WB 2.03(2) . ?
Cu1 H4WA 2.0829 . ?
Cu1 H4WB 2.0841 . ?
Cu1 O3W 2.330(17) . ?
Cu1 O4WA 2.01(3) . ?
Cu1 N2 2.003(13) 2_667 ?
Si1 O22 1.592(16) . ?
Si1 O22 1.592(16) 2_567 ?
Si1 O23 1.740(16) . ?
Si1 O23 1.740(16) 2_567 ?
Si1 O24 1.591(16) . ?
Si1 O24 1.591(16) 2_567 ?
Si1 O25 1.564(16) 2_567 ?
Si1 O25 1.564(16) . ?
O1W H1WA 0.8618 . ?
O1W H1WB 0.8608 . ?
N1 C1 1.363(19) . ?
N1 C2 1.356(19) . ?
C1 H1 0.9300 . ?
C1 C4 1.37(2) . ?
C2 H2 0.9300 . ?
C2 C7 1.402(18) . ?
C3 H3 0.9300 . ?
C3 C4 1.36(2) . ?
C3 C7 1.39(2) . ?
N3 C5 1.37(2) . ?
N3 N9 1.29(2) . ?
O5 W6B 1.680(16) . ?
N4 N5 1.313(19) . ?
N4 N8 1.31(2) . ?
C4 H4 0.9300 . ?
C5 N7 1.34(2) . ?
C5 C10 1.44(2) . ?
O2W H2WA 1.0383 . ?
O2W H2WB 1.0394 . ?
C6 N6 1.302(18) . ?
C6 C7 1.475(19) . ?
C6 N8 1.363(19) . ?
N5 N6 1.346(18) . ?
N5 C14 1.47(2) . ?
N7 N10 1.36(2) . ?
C8 H8A 0.9700 . ?
C8 H8B 0.9700 . ?
C8 C15 1.53(2) . ?
C8 C17 1.51(2) . ?
C9 H9 0.9300 . ?
C9 C10 1.37(2) . ?
C9 C12 1.40(2) . ?
C10 C13 1.40(2) . ?
C11 H11 0.9300 . ?
C11 C12 1.39(2) . ?
C11 N2 1.32(2) . ?
C12 H12 0.9300 . ?
N9 N10 1.32(2) . ?
N9 C16 1.48(2) . ?
O4WB H4WA 0.8504 . ?
O4WB H4WB 0.8506 . ?
C13 H13 0.9300 . ?
C13 N2 1.34(2) . ?
C14 H14A 0.9700 . ?
C14 H14B 0.9700 . ?
C14 C17 1.51(2) . ?
C15 H15A 0.9700 . ?
C15 H15B 0.9700 . ?
C15 C16 1.49(3) . ?
O22 O25 1.75(2) 2_567 ?
O23 W6B 2.24(2) 2_567 ?
C16 H16A 0.9700 . ?
C16 H16B 0.9700 . ?
C17 H17A 0.9700 . ?
C17 H17B 0.9700 . ?
O3W H3WA 0.9945 . ?
O3W H3WB 0.9854 . ?
O28 W6B 1.96(2) 2_567 ?
O31 W6B 1.74(2) . ?
O34 W6B 2.06(2) 2_567 ?
O37 W6B 2.20(3) 2_567 ?
O4WA H4WC 0.8494 . ?
O4WA H4WD 0.8498 . ?
O5WB H5WA 0.85(2) . ?
O5WB H5WB 0.85(2) . ?
O5WA H5WC 0.85(2) . ?
O5WA H5WD 0.85(2) . ?
O6W H6WA 0.8500 . ?
O6W H6WB 0.8501 . ?

loop_
_geom_torsion_atom_site_label_1
_geom_torsion_atom_site_label_2
_geom_torsion_atom_site_label_3
_geom_torsion_atom_site_label_4
_geom_torsion
_geom_torsion_site_symmetry_1
_geom_torsion_site_symmetry_2
_geom_torsion_site_symmetry_3
_geom_torsion_site_symmetry_4
_geom_torsion_publ_flag
W5 O31 W6B O5 -172.8(9) . . . . ?
W5 O31 W6B O23 -4.5(10) . . . 2_567 ?
W5 O31 W6B O28 -79.0(12) . . . 2_567 ?
W5 O31 W6B O34 4(4) . . . 2_567 ?
W5 O31 W6B O37 96.5(11) . . . 2_567 ?
Cu1 N1 C1 C4 179.8(11) . . . . ?
Cu1 N1 C2 C7 179.8(11) . . . . ?
O2 W2 O13 W3 -138(3) . . . . ?
O2 W2 O30 W1 -134(3) . . . . ?
N1 C1 C4 C3 -1(2) . . . . ?
N1 C2 C7 C3 2(2) . . . . ?
N1 C2 C7 C6 -179.6(13) . . . . ?
C1 N1 C2 C7 -1(2) . . . . ?
O3 W5 O16 W3 39(2) 2_567 . . . ?
O3 W5 O20 W6A -146(2) 2_567 . . . ?
C2 N1 C1 C4 0(2) . . . . ?
N3 C5 N7 N10 -2(2) . . . . ?
N3 C5 C10 C9 7(2) . . . . ?
N3 C5 C10 C13 -172.4(14) . . . . ?
N3 N9 N10 N7 -2(2) . . . . ?
N3 N9 C16 C15 58(2) . . . . ?
O4 W4 O18 W6A 119(2) . . . 2_567 ?
O4 W4 O32 W5 -114(2) . . . 2_567 ?
O5 W6A O20 W5 -119(2) . . . . ?
O6 W4 O18 W6A -147(2) 2_567 . . 2_567 ?
N4 N5 N6 C6 0.6(19) . . . . ?
N4 N5 C14 C17 -85(2) . . . . ?
O7 W2 O13 W3 117(3) . . . . ?
O7 W4 O18 W6A -61(3) 2_567 . . 2_567 ?
O8 W1 O3 W5 -76.6(14) . . . 2_567 ?
O8 W1 O6 W4 100.3(14) . . . 2_567 ?
O8 W3 O13 W2 -39(4) 2_567 . . . ?
O9 W5 O16 W3 135(2) . . . . ?
O9 W5 O20 W6A 119(2) . . . . ?
O10 W2 O13 W3 -27(3) . . . . ?
O10 W6A O20 W5 138(3) 2_567 . . . ?
O11 W1 O3 W5 98.8(14) . . . 2_567 ?
O11 W1 O6 W4 -75.2(14) . . . 2_567 ?
O11 W2 O13 W3 47(5) . . . . ?
O12 W3 O13 W2 136(3) . . . . ?
O12 W3 O27 W5 -168.7(14) . . . . ?
C4 C3 C7 C2 -2(2) . . . . ?
C4 C3 C7 C6 179.1(13) . . . . ?
C5 N3 N9 N10 0.7(19) . . . . ?
C5 N3 N9 C16 -174.1(15) . . . . ?
C5 N7 N10 N9 3(2) . . . . ?
C5 C10 C13 N2 176.6(13) . . . . ?
O15 W1 O3 W5 -164.5(16) . . . 2_567 ?
O15 W1 O6 W4 -171.6(14) . . . 2_567 ?
N5 N4 N8 C6 1.5(19) . . . . ?
N5 C14 C17 C8 -51(2) . . . . ?
N6 C6 C7 C2 161.2(15) . . . . ?
N6 C6 C7 C3 -20(2) . . . . ?
N6 C6 N8 N4 -1(2) . . . . ?
N6 N5 C14 C17 94.6(19) . . . . ?
C7 C3 C4 C1 2(2) . . . . ?
C7 C6 N6 N5 -178.3(14) . . . . ?
C7 C6 N8 N4 177.5(15) . . . . ?
O16 W3 O13 W2 -116(3) . . . . ?
O16 W5 O20 W6A -61(3) . . . . ?
N7 C5 C10 C9 -174.1(16) . . . . ?
N7 C5 C10 C13 7(2) . . . . ?
C8 C15 C16 N9 70(2) . . . . ?
N8 N4 N5 N6 -1(2) . . . . ?
N8 N4 N5 C14 178.3(15) . . . . ?
N8 C6 N6 N5 0.4(18) . . . . ?
N8 C6 C7 C2 -17(2) . . . . ?
N8 C6 C7 C3 161.4(15) . . . . ?
C9 C10 C13 N2 -3(2) . . . . ?
O17 W3 O13 W2 49(3) . . . . ?
O17 W6A O20 W5 85(3) 2_567 . . . ?
C10 C5 N7 N10 178.4(15) . . . . ?
C10 C9 C12 C11 -2(2) . . . . ?
C10 C13 N2 Cu1 -171.5(11) . . . 2_667 ?
C10 C13 N2 C11 3(2) . . . . ?
C12 C9 C10 C5 -177.1(14) . . . . ?
C12 C9 C10 C13 2(2) . . . . ?
C12 C11 N2 Cu1 171.9(11) . . . 2_667 ?
C12 C11 N2 C13 -2(2) . . . . ?
N9 N3 C5 N7 1.2(18) . . . . ?
N9 N3 C5 C10 -179.7(14) . . . . ?
O18 W6A O20 W5 -4(2) 2_567 . . . ?
O20 W5 O16 W3 -45(3) . . . . ?
C14 N5 N6 C6 -179.1(15) . . . . ?
C15 C8 C17 C14 -176.5(16) . . . . ?
O21 W4 O18 W6A 30(2) . . . 2_567 ?
O21 W5 O16 W3 -137(2) 2_567 . . . ?
O21 W5 O20 W6A 29(2) 2_567 . . . ?
O22 W2 O13 W3 25(3) . . . . ?
O22 W2 O30 W1 60(3) . . . . ?
O22 W3 O13 W2 -25(3) . . . . ?
O22 W3 O27 W5 26.7(16) . . . . ?
O22 W6A O20 W5 79(2) 2_567 . . . ?
O22 Si1 O23 W4 118.7(11) . . . . ?
O22 Si1 O23 W4 -61.3(11) 2_567 . . . ?
O22 Si1 O23 W5 59.6(11) 2_567 . . 2_567 ?
O22 Si1 O23 W5 -120.4(11) . . . 2_567 ?
O22 Si1 O23 W6A -179.1(9) 2_567 . . 2_567 ?
O22 Si1 O23 W6A 0.9(9) . . . 2_567 ?
O22 Si1 O23 W6B -4.6(10) . . . 2_567 ?
O22 Si1 O23 W6B 175.4(10) 2_567 . . 2_567 ?
O22 Si1 O24 W1 129.8(13) . . . . ?
O22 Si1 O24 W1 -50.2(13) 2_567 . . . ?
O22 Si1 O24 W2 0.6(9) . . . . ?
O22 Si1 O24 W2 -179.4(9) 2_567 . . . ?
O22 Si1 O24 W4 -114.3(11) . . . 2_567 ?
O22 Si1 O24 W4 65.7(11) 2_567 . . 2_567 ?
O22 Si1 O25 W1 -52.6(13) . . . . ?
O22 Si1 O25 W1 127.4(13) 2_567 . . . ?
O22 Si1 O25 W3 -0.8(9) 2_567 . . 2_567 ?
O22 Si1 O25 W3 179.2(9) . . . 2_567 ?
O22 Si1 O25 W5 64.9(11) . . . 2_567 ?
O22 Si1 O25 W5 -115.1(11) 2_567 . . 2_567 ?
O22 Si1 O25 O22 180.000(5) . . . 2_567 ?
O23 W4 O18 W6A -34.3(19) . . . 2_567 ?
O23 W4 O32 W5 41(2) . . . 2_567 ?
O23 W5 O16 W3 -65(2) 2_567 . . . ?
O23 W5 O20 W6A -36(2) 2_567 . . . ?
O23 W6A O20 W5 36(2) 2_567 . . . ?
O23 Si1 O22 W2 -66.1(12) 2_567 . . . ?
O23 Si1 O22 W2 113.9(12) . . . . ?
O23 Si1 O22 W3 -117.1(12) . . . . ?
O23 Si1 O22 W3 62.9(12) 2_567 . . . ?
O23 Si1 O22 W6A -0.9(8) . . . 2_567 ?
O23 Si1 O22 W6A 179.1(8) 2_567 . . 2_567 ?
O23 Si1 O22 O25 63.7(10) 2_567 . . 2_567 ?
O23 Si1 O22 O25 -116.3(10) . . . 2_567 ?
O23 Si1 O24 W1 64.1(11) . . . . ?
O23 Si1 O24 W1 -115.9(11) 2_567 . . . ?
O23 Si1 O24 W2 -65.1(11) . . . . ?
O23 Si1 O24 W2 114.9(11) 2_567 . . . ?
O23 Si1 O24 W4 0.0(8) 2_567 . . 2_567 ?
O23 Si1 O24 W4 180.0(8) . . . 2_567 ?
O23 Si1 O25 W1 62.8(12) 2_567 . . . ?
O23 Si1 O25 W1 -117.2(12) . . . . ?
O23 Si1 O25 W3 114.6(11) . . . 2_567 ?
O23 Si1 O25 W3 -65.4(11) 2_567 . . 2_567 ?
O23 Si1 O25 W5 -179.7(8) 2_567 . . 2_567 ?
O23 Si1 O25 W5 0.3(8) . . . 2_567 ?
O23 Si1 O25 O22 115.3(10) . . . 2_567 ?
O23 Si1 O25 O22 -64.7(10) 2_567 . . 2_567 ?
O24 W1 O3 W5 26.8(15) . . . 2_567 ?
O24 W1 O6 W4 -3.3(11) . . . 2_567 ?
O24 W1 O30 W2 -29(2) . . . . ?
O24 W1 O36 W3 -57(3) . . . 2_567 ?
O24 W2 O13 W3 56(3) . . . . ?
O24 W2 O30 W1 29(2) . . . . ?
O24 W4 O18 W6A -79(2) 2_567 . . 2_567 ?
O24 W4 O32 W5 84(2) 2_567 . . 2_567 ?
O24 Si1 O22 W2 -0.6(9) . . . . ?
O24 Si1 O22 W2 179.4(9) 2_567 . . . ?
O24 Si1 O22 W3 128.4(13) . . . . ?
O24 Si1 O22 W3 -51.6(13) 2_567 . . . ?
O24 Si1 O22 W6A 64.6(11) 2_567 . . 2_567 ?
O24 Si1 O22 W6A -115.4(11) . . . 2_567 ?
O24 Si1 O22 O25 129.2(10) . . . 2_567 ?
O24 Si1 O22 O25 -50.8(10) 2_567 . . 2_567 ?
O24 Si1 O23 W4 180.0(9) . . . . ?
O24 Si1 O23 W4 0.0(9) 2_567 . . . ?
O24 Si1 O23 W5 120.9(11) 2_567 . . 2_567 ?
O24 Si1 O23 W5 -59.1(11) . . . 2_567 ?
O24 Si1 O23 W6A -117.9(11) 2_567 . . 2_567 ?
O24 Si1 O23 W6A 62.1(11) . . . 2_567 ?
O24 Si1 O23 W6B -123.4(13) 2_567 . . 2_567 ?
O24 Si1 O23 W6B 56.6(13) . . . 2_567 ?
O24 Si1 O25 W1 -1.0(9) . . . . ?
O24 Si1 O25 W1 179.0(9) 2_567 . . . ?
O24 Si1 O25 W3 -129.3(13) . . . 2_567 ?
O24 Si1 O25 W3 50.7(13) 2_567 . . 2_567 ?
O24 Si1 O25 W5 116.4(11) . . . 2_567 ?
O24 Si1 O25 W5 -63.6(11) 2_567 . . 2_567 ?
O24 Si1 O25 O22 51.5(10) 2_567 . . 2_567 ?
O24 Si1 O25 O22 -128.5(10) . . . 2_567 ?
O25 W1 O3 W5 -4.8(12) . . . 2_567 ?
O25 W1 O6 W4 28.5(14) . . . 2_567 ?
O25 W1 O30 W2 -61(3) . . . . ?
O25 W1 O36 W3 -26(2) . . . 2_567 ?
O25 W3 O13 W2 -55(3) 2_567 . . . ?
O25 W3 O27 W5 -5.2(12) 2_567 . . . ?
O25 W5 O16 W3 -24.6(18) 2_567 . . . ?
O25 W5 O20 W6A -79(2) 2_567 . . . ?
O25 Si1 O22 W2 -129.8(13) 2_567 . . . ?
O25 Si1 O22 W2 50.2(13) . . . . ?
O25 Si1 O22 W3 179.2(9) . . . . ?
O25 Si1 O22 W3 -0.8(9) 2_567 . . . ?
O25 Si1 O22 W6A 115.4(11) 2_567 . . 2_567 ?
O25 Si1 O22 W6A -64.6(11) . . . 2_567 ?
O25 Si1 O22 O25 180.000(8) . . . 2_567 ?
O25 Si1 O23 W4 58.8(11) 2_567 . . . ?
O25 Si1 O23 W4 -121.2(11) . . . . ?
O25 Si1 O23 W5 -0.3(9) . . . 2_567 ?
O25 Si1 O23 W5 179.7(9) 2_567 . . 2_567 ?
O25 Si1 O23 W6A 121.0(11) . . . 2_567 ?
O25 Si1 O23 W6A -59.0(11) 2_567 . . 2_567 ?
O25 Si1 O23 W6B -64.6(12) 2_567 . . 2_567 ?
O25 Si1 O23 W6B 115.4(12) . . . 2_567 ?
O25 Si1 O24 W1 1.0(9) . . . . ?
O25 Si1 O24 W1 -179.0(9) 2_567 . . . ?
O25 Si1 O24 W2 -128.2(13) . . . . ?
O25 Si1 O24 W2 51.8(13) 2_567 . . . ?
O25 Si1 O24 W4 116.9(11) . . . 2_567 ?
O25 Si1 O24 W4 -63.1(11) 2_567 . . 2_567 ?
N10 N9 C16 C15 -116(2) . . . . ?
C16 N9 N10 N7 172.5(16) . . . . ?
C17 C8 C15 C16 88(2) . . . . ?
O28 W4 O32 W5 -24(2) . . . 2_567 ?
O30 W1 O36 W3 -43(3) . . . 2_567 ?
O33 W2 O30 W1 50(4) . . . . ?
O33 W3 O27 W5 99.6(15) . . . . ?
O34 W3 O27 W5 -6(3) . . . . ?
O35 W1 O30 W2 -120(3) . . . . ?
O35 W1 O36 W3 28(3) . . . 2_567 ?
O36 W1 O30 W2 -46(3) . . . . ?
O36 W3 O27 W5 -59.1(15) 2_567 . . . ?
O37 W2 O30 W1 133(3) . . . . ?
O38 W2 O30 W1 -42(3) . . . . ?
O38 W4 O32 W5 153(2) 2_567 . . 2_567 ?
O39 W1 O30 W2 23(3) . . . . ?
O39 W1 O36 W3 -115(3) . . . 2_567 ?
O39 W4 O32 W5 65(3) 2_567 . . 2_567 ?
O40 W1 O30 W2 126(3) . . . . ?
O40 W1 O36 W3 145(3) . . . 2_567 ?
N2 C11 C12 C9 2(2) . . . . ?
